data_2238292
loop_
_publ_author_name
'Choi, Hong Dae'
'Seo, Pil Ja'
'Lee, Uk'

_publ_section_title
;
 5-Bromo-2-(4-fluorophenyl)-7-methyl-3-phenylsulfinyl-1-benzofuran
;
_journal_coeditor_code XU5714
_journal_issue 7
_journal_name_full 'Acta Crystallographica Section E'
_journal_page_first o1135
_journal_paper_doi 10.1107/S1600536813016760
_journal_volume 69
_journal_year 2013
_chemical_formula_iupac 'C21 H14 Br F O2 S'
_chemical_formula_moiety 'C21 H14 Br F O2 S'
_chemical_formula_sum 'C21 H14 Br F O2 S'
_chemical_formula_weight 429.29
_chemical_melting_point_gt 485
_chemical_melting_point_lt 486
_chemical_name_systematic
;
5-Bromo-2-(4-fluorophenyl)-7-methyl-3-phenylsulfinyl-1-benzofuran
;
_space_group_IT_number 2
_symmetry_cell_setting triclinic
_symmetry_space_group_name_Hall '-P 1'
_symmetry_space_group_name_H-M 'P -1'
_atom_sites_solution_hydrogens difmap
_atom_sites_solution_primary direct
_atom_sites_solution_secondary difmap
_cell_angle_alpha 71.9800(10)
_cell_angle_beta 74.6940(10)
_cell_angle_gamma 79.9640(10)
_cell_formula_units_Z 2
_cell_length_a 7.9961(2)
_cell_length_b 10.6641(2)
_cell_length_c 11.1695(2)
_cell_measurement_reflns_used 9897
_cell_measurement_temperature 173(2)
_cell_measurement_theta_max 28.23
_cell_measurement_theta_min 2.40
_cell_volume 869.13(3)
_computing_cell_refinement '<i>SAINT</i> (Bruker, 2009)'
_computing_data_collection '<i>APEX2</i> (Bruker, 2009)'
_computing_data_reduction '<i>SAINT</i> (Bruker, 2009)'
_computing_molecular_graphics
;
<i>ORTEP-3 for Windows</i> (Farrugia, 2012) and
<i>DIAMOND</i> (Brandenburg, 1998)
;
_computing_publication_material '<i>SHELXL97</i> (Sheldrick, 2008)'
_computing_structure_refinement '<i>SHELXL97</i> (Sheldrick, 2008)'
_computing_structure_solution '<i>SHELXS97</i> (Sheldrick, 2008)'
_diffrn_ambient_temperature 173(2)
_diffrn_detector_area_resol_mean 10.0
_diffrn_measured_fraction_theta_full 0.994
_diffrn_measured_fraction_theta_max 0.994
_diffrn_measurement_device_type 'Bruker SMART APEXII CCD'
_diffrn_measurement_method '\f and \w scans'
_diffrn_radiation_monochromator 'graphite multilayer'
_diffrn_radiation_source 'rotating anode'
_diffrn_radiation_type MoK\a
_diffrn_radiation_wavelength 0.71073
_diffrn_reflns_av_R_equivalents 0.0416
_diffrn_reflns_av_sigmaI/netI 0.0290
_diffrn_reflns_limit_h_max 10
_diffrn_reflns_limit_h_min -10
_diffrn_reflns_limit_k_max 14
_diffrn_reflns_limit_k_min -14
_diffrn_reflns_limit_l_max 14
_diffrn_reflns_limit_l_min -14
_diffrn_reflns_number 20230
_diffrn_reflns_theta_full 28.35
_diffrn_reflns_theta_max 28.35
_diffrn_reflns_theta_min 1.97
_diffrn_standards_number 0
_exptl_absorpt_coefficient_mu 2.508
_exptl_absorpt_correction_T_max 0.6652
_exptl_absorpt_correction_T_min 0.5229
_exptl_absorpt_correction_type multi-scan
_exptl_absorpt_process_details '(<i>SADABS</i>; Bruker, 2009)'
_exptl_crystal_colour colourless
_exptl_crystal_density_diffrn 1.640
_exptl_crystal_density_method 'not measured'
_exptl_crystal_description block
_exptl_crystal_F_000 432
_exptl_crystal_size_max 0.30
_exptl_crystal_size_mid 0.24
_exptl_crystal_size_min 0.18
_refine_diff_density_max 0.410
_refine_diff_density_min -0.544
_refine_ls_extinction_method none
_refine_ls_goodness_of_fit_ref 1.048
_refine_ls_hydrogen_treatment constr
_refine_ls_matrix_type full
_refine_ls_number_parameters 236
_refine_ls_number_reflns 4315
_refine_ls_number_restraints 0
_refine_ls_restrained_S_all 1.048
_refine_ls_R_factor_all 0.0348
_refine_ls_R_factor_gt 0.0287
_refine_ls_shift/su_max 0.003
_refine_ls_shift/su_mean 0.000
_refine_ls_structure_factor_coef Fsqd
_refine_ls_weighting_details 'calc w=1/[\s^2^(Fo^2^)+(0.0333P)^2^+0.4794P] where P=(Fo^2^+2Fc^2^)/3'
_refine_ls_weighting_scheme calc
_refine_ls_wR_factor_gt 0.0722
_refine_ls_wR_factor_ref 0.0754
_reflns_number_gt 3839
_reflns_number_total 4315
_reflns_threshold_expression I>2\s(I)
_cod_data_source_file xu5714.cif
_cod_data_source_block I
_cod_database_code 2238292
_cod_database_fobs_code 2238292

loop_
_symmetry_equiv_pos_as_xyz
'x, y, z'
'-x, -y, -z'

loop_
_atom_site_type_symbol
_atom_site_label
_atom_site_fract_x
_atom_site_fract_y
_atom_site_fract_z
_atom_site_U_iso_or_equiv
_atom_site_adp_type
_atom_site_calc_flag
_atom_site_refinement_flags
_atom_site_occupancy
_atom_site_symmetry_multiplicity
Br Br1 0.53307(3) 0.21563(2) 1.020561(18) 0.03609(8) Uani d . 1 2
S S1 0.37815(5) 0.14799(4) 0.52980(4) 0.02275(10) Uani d . 1 2
F F1 0.03254(17) 0.61879(13) 0.03936(11) 0.0404(3) Uani d . 1 2
O O1 0.26465(16) 0.51907(12) 0.55316(11) 0.0224(2) Uani d . 1 2
O O2 0.53338(17) 0.07965(13) 0.58227(14) 0.0314(3) Uani d . 1 2
C C1 0.3368(2) 0.30250(16) 0.56610(16) 0.0210(3) Uani d . 1 2
C C2 0.3727(2) 0.32575(17) 0.67753(17) 0.0218(3) Uani d . 1 2
C C3 0.4376(2) 0.24909(18) 0.78483(17) 0.0245(3) Uani d . 1 2
H H3 0.4730 0.1570 0.7975 0.029 Uiso calc R 1 2
C C4 0.4476(2) 0.31452(19) 0.87148(17) 0.0266(4) Uani d . 1 2
C C5 0.3997(2) 0.44971(19) 0.85545(17) 0.0268(4) Uani d . 1 2
H H5 0.4103 0.4888 0.9185 0.032 Uiso calc R 1 2
C C6 0.3367(2) 0.52804(18) 0.74877(17) 0.0236(3) Uani d . 1 2
C C7 0.3256(2) 0.46035(17) 0.66358(16) 0.0217(3) Uani d . 1 2
C C8 0.2727(2) 0.42141(16) 0.49445(16) 0.0207(3) Uani d . 1 2
C C9 0.2845(3) 0.67413(19) 0.7268(2) 0.0319(4) Uani d . 1 2
H H9A 0.2781 0.7145 0.6363 0.048 Uiso calc R 1 2
H H9B 0.3711 0.7146 0.7468 0.048 Uiso calc R 1 2
H H9C 0.1703 0.6887 0.7830 0.048 Uiso calc R 1 2
C C10 0.2095(2) 0.46846(17) 0.37493(16) 0.0216(3) Uani d . 1 2
C C11 0.2097(2) 0.38651(18) 0.29886(17) 0.0264(4) Uani d . 1 2
H H11 0.2505 0.2953 0.3251 0.032 Uiso calc R 1 2
C C12 0.1508(3) 0.4366(2) 0.18517(18) 0.0287(4) Uani d . 1 2
H H12 0.1520 0.3810 0.1328 0.034 Uiso calc R 1 2
C C13 0.0906(2) 0.56897(19) 0.15021(17) 0.0274(4) Uani d . 1 2
C C14 0.0875(2) 0.65295(19) 0.22250(18) 0.0295(4) Uani d . 1 2
H H14 0.0446 0.7437 0.1960 0.035 Uiso calc R 1 2
C C15 0.1482(2) 0.60225(18) 0.33472(17) 0.0258(4) Uani d . 1 2
H H15 0.1482 0.6592 0.3854 0.031 Uiso calc R 1 2
C C16 0.1908(2) 0.07458(17) 0.64136(18) 0.0240(3) Uani d . 1 2
C C17 0.2020(3) 0.00195(19) 0.7657(2) 0.0320(4) Uani d . 1 2
H H17 0.3086 -0.0096 0.7921 0.038 Uiso calc R 1 2
C C18 0.0577(3) -0.0536(2) 0.8510(2) 0.0418(5) Uani d . 1 2
H H18 0.0643 -0.1030 0.9368 0.050 Uiso calc R 1 2
C C19 -0.0970(3) -0.0370(2) 0.8114(3) 0.0456(6) Uani d . 1 2
H H19 -0.1967 -0.0747 0.8706 0.055 Uiso calc R 1 2
C C20 -0.1076(3) 0.0339(2) 0.6864(3) 0.0451(6) Uani d . 1 2
H H20 -0.2138 0.0444 0.6598 0.054 Uiso calc R 1 2
C C21 0.0378(3) 0.0897(2) 0.6001(2) 0.0323(4) Uani d . 1 2
H H21 0.0324 0.1376 0.5138 0.039 Uiso calc R 1 2

loop_
_atom_site_aniso_label
_atom_site_aniso_U_11
_atom_site_aniso_U_22
_atom_site_aniso_U_33
_atom_site_aniso_U_12
_atom_site_aniso_U_13
_atom_site_aniso_U_23
Br1 0.03889(12) 0.04419(13) 0.02697(11) -0.00605(9) -0.01581(8) -0.00429(8)
S1 0.0246(2) 0.0195(2) 0.0269(2) 0.00332(16) -0.00942(17) -0.01036(16)
F1 0.0500(7) 0.0448(7) 0.0276(6) -0.0031(6) -0.0208(5) -0.0026(5)
O1 0.0284(6) 0.0190(6) 0.0217(6) -0.0010(5) -0.0067(5) -0.0080(5)
O2 0.0268(6) 0.0291(7) 0.0435(8) 0.0083(5) -0.0169(6) -0.0160(6)
C1 0.0225(8) 0.0198(8) 0.0220(8) -0.0013(6) -0.0052(6) -0.0078(6)
C2 0.0198(7) 0.0231(8) 0.0241(8) -0.0029(6) -0.0045(6) -0.0088(7)
C3 0.0234(8) 0.0241(8) 0.0263(8) -0.0025(7) -0.0070(7) -0.0063(7)
C4 0.0241(8) 0.0333(10) 0.0228(8) -0.0071(7) -0.0073(7) -0.0045(7)
C5 0.0267(9) 0.0341(10) 0.0237(8) -0.0087(7) -0.0028(7) -0.0132(7)
C6 0.0230(8) 0.0252(9) 0.0248(8) -0.0069(7) -0.0013(7) -0.0108(7)
C7 0.0227(8) 0.0226(8) 0.0202(8) -0.0042(6) -0.0041(6) -0.0062(6)
C8 0.0218(8) 0.0204(8) 0.0216(8) -0.0022(6) -0.0033(6) -0.0096(6)
C9 0.0400(11) 0.0273(9) 0.0325(10) -0.0052(8) -0.0068(8) -0.0142(8)
C10 0.0202(8) 0.0233(8) 0.0197(8) -0.0020(6) -0.0028(6) -0.0055(6)
C11 0.0302(9) 0.0241(9) 0.0251(8) -0.0003(7) -0.0082(7) -0.0068(7)
C12 0.0325(9) 0.0328(10) 0.0244(9) -0.0046(8) -0.0080(7) -0.0108(7)
C13 0.0260(8) 0.0342(10) 0.0194(8) -0.0041(7) -0.0069(7) -0.0016(7)
C14 0.0305(9) 0.0269(9) 0.0263(9) 0.0017(7) -0.0068(7) -0.0027(7)
C15 0.0286(9) 0.0237(9) 0.0245(8) 0.0002(7) -0.0054(7) -0.0080(7)
C16 0.0263(8) 0.0166(8) 0.0320(9) 0.0005(6) -0.0097(7) -0.0097(7)
C17 0.0379(10) 0.0236(9) 0.0355(10) -0.0036(8) -0.0150(8) -0.0033(8)
C18 0.0525(13) 0.0287(10) 0.0405(12) -0.0096(10) -0.0072(10) -0.0042(9)
C19 0.0402(12) 0.0361(12) 0.0577(15) -0.0130(10) 0.0039(11) -0.0166(11)
C20 0.0289(10) 0.0455(13) 0.0706(16) -0.0040(9) -0.0139(11) -0.0275(12)
C21 0.0320(10) 0.0315(10) 0.0406(11) 0.0014(8) -0.0163(8) -0.0157(8)

loop_
_atom_type_symbol
_atom_type_description
_atom_type_scat_dispersion_real
_atom_type_scat_dispersion_imag
_atom_type_scat_source
C C 0.0033 0.0016 'International Tables Vol C Tables 4.2.6.8 and 6.1.1.4'
H H 0.0000 0.0000 'International Tables Vol C Tables 4.2.6.8 and 6.1.1.4'
O O 0.0106 0.0060 'International Tables Vol C Tables 4.2.6.8 and 6.1.1.4'
F F 0.0171 0.0103 'International Tables Vol C Tables 4.2.6.8 and 6.1.1.4'
S S 0.1246 0.1234 'International Tables Vol C Tables 4.2.6.8 and 6.1.1.4'
Br Br -0.2901 2.4595 'International Tables Vol C Tables 4.2.6.8 and 6.1.1.4'

loop_
_geom_angle_atom_site_label_1
_geom_angle_atom_site_label_2
_geom_angle_atom_site_label_3
_geom_angle_site_symmetry_3
_geom_angle
O2 S1 C1 . 105.07(8)
O2 S1 C16 . 107.03(8)
C1 S1 C16 . 97.33(8)
O2 S1 O2 2_656 79.03(6)
C1 S1 O2 2_656 169.13(7)
C16 S1 O2 2_656 90.93(6)
C7 O1 C8 . 107.06(13)
C8 C1 C2 . 107.30(14)
C8 C1 S1 . 127.61(13)
C2 C1 S1 . 125.05(13)
C7 C2 C3 . 119.02(16)
C7 C2 C1 . 104.82(15)
C3 C2 C1 . 136.16(16)
C4 C3 C2 . 116.31(16)
C4 C3 H3 . 121.8
C2 C3 H3 . 121.8
C3 C4 C5 . 123.66(17)
C3 C4 Br1 . 118.48(14)
C5 C4 Br1 . 117.85(13)
C6 C5 C4 . 120.97(16)
C6 C5 H5 . 119.5
C4 C5 H5 . 119.5
C7 C6 C5 . 114.56(16)
C7 C6 C9 . 122.50(17)
C5 C6 C9 . 122.94(16)
O1 C7 C6 . 123.77(15)
O1 C7 C2 . 110.76(14)
C6 C7 C2 . 125.47(16)
C1 C8 O1 . 110.06(15)
C1 C8 C10 . 136.22(16)
O1 C8 C10 . 113.71(14)
C6 C9 H9A . 109.5
C6 C9 H9B . 109.5
H9A C9 H9B . 109.5
C6 C9 H9C . 109.5
H9A C9 H9C . 109.5
H9B C9 H9C . 109.5
C11 C10 C15 . 118.65(16)
C11 C10 C8 . 123.09(16)
C15 C10 C8 . 118.26(15)
C12 C11 C10 . 120.80(17)
C12 C11 H11 . 119.6
C10 C11 H11 . 119.6
C13 C12 C11 . 118.30(17)
C13 C12 H12 . 120.8
C11 C12 H12 . 120.8
F1 C13 C14 . 118.48(17)
F1 C13 C12 . 118.73(17)
C14 C13 C12 . 122.80(17)
C13 C14 C15 . 118.36(17)
C13 C14 H14 . 120.8
C15 C14 H14 . 120.8
C14 C15 C10 . 121.08(17)
C14 C15 H15 . 119.5
C10 C15 H15 . 119.5
C17 C16 C21 . 121.00(19)
C17 C16 S1 . 119.87(14)
C21 C16 S1 . 119.11(15)
C18 C17 C16 . 119.7(2)
C18 C17 H17 . 120.2
C16 C17 H17 . 120.2
C17 C18 C19 . 119.8(2)
C17 C18 H18 . 120.1
C19 C18 H18 . 120.1
C20 C19 C18 . 120.6(2)
C20 C19 H19 . 119.7
C18 C19 H19 . 119.7
C19 C20 C21 . 119.7(2)
C19 C20 H20 . 120.1
C21 C20 H20 . 120.1
C16 C21 C20 . 119.2(2)
C16 C21 H21 . 120.4
C20 C21 H21 . 120.4

loop_
_geom_bond_atom_site_label_1
_geom_bond_atom_site_label_2
_geom_bond_site_symmetry_2
_geom_bond_distance
Br1 C4 . 1.9013(18)
S1 O2 . 1.4899(13)
S1 C1 . 1.7723(17)
S1 C16 . 1.7972(19)
S1 O2 2_656 2.9623(13)
F1 C13 . 1.357(2)
O1 C7 . 1.373(2)
O1 C8 . 1.377(2)
C1 C8 . 1.368(2)
C1 C2 . 1.448(2)
C2 C7 . 1.389(2)
C2 C3 . 1.396(2)
C3 C4 . 1.381(3)
C3 H3 . 0.9500
C4 C5 . 1.393(3)
C5 C6 . 1.388(3)
C5 H5 . 0.9500
C6 C7 . 1.388(2)
C6 C9 . 1.501(3)
C8 C10 . 1.464(2)
C9 H9A . 0.9800
C9 H9B . 0.9800
C9 H9C . 0.9800
C10 C11 . 1.394(2)
C10 C15 . 1.398(2)
C11 C12 . 1.388(3)
C11 H11 . 0.9500
C12 C13 . 1.378(3)
C12 H12 . 0.9500
C13 C14 . 1.372(3)
C14 C15 . 1.382(3)
C14 H14 . 0.9500
C15 H15 . 0.9500
C16 C17 . 1.383(3)
C16 C21 . 1.384(3)
C17 C18 . 1.378(3)
C17 H17 . 0.9500
C18 C19 . 1.387(4)
C18 H18 . 0.9500
C19 C20 . 1.383(4)
C19 H19 . 0.9500
C20 C21 . 1.389(3)
C20 H20 . 0.9500
C21 H21 . 0.9500

loop_
_geom_hbond_atom_site_label_D
_geom_hbond_atom_site_label_H
_geom_hbond_atom_site_label_A
_geom_hbond_site_symmetry_A
_geom_hbond_distance_DH
_geom_hbond_distance_HA
_geom_hbond_distance_DA
_geom_hbond_angle_DHA
C20 H20 O2 1_455 0.95 2.33 3.280(3) 176.4

loop_
_geom_torsion_atom_site_label_1
_geom_torsion_atom_site_label_2
_geom_torsion_atom_site_label_3
_geom_torsion_atom_site_label_4
_geom_torsion_site_symmetry_1
_geom_torsion
O2 S1 C1 C8 . 146.26(16)
C16 S1 C1 C8 . -103.83(17)
O2 S1 C1 C8 2_656 35.4(4)
O2 S1 C1 C2 . -31.09(17)
C16 S1 C1 C2 . 78.82(16)
O2 S1 C1 C2 2_656 -142.0(3)
C8 C1 C2 C7 . 0.15(19)
S1 C1 C2 C7 . 177.95(13)
C8 C1 C2 C3 . -180.0(2)
S1 C1 C2 C3 . -2.2(3)
C7 C2 C3 C4 . 0.9(2)
C1 C2 C3 C4 . -178.93(19)
C2 C3 C4 C5 . -1.0(3)
C2 C3 C4 Br1 . 179.48(13)
C3 C4 C5 C6 . 0.3(3)
Br1 C4 C5 C6 . 179.83(14)
C4 C5 C6 C7 . 0.4(3)
C4 C5 C6 C9 . -179.60(17)
C8 O1 C7 C6 . -179.86(16)
C8 O1 C7 C2 . -0.18(19)
C5 C6 C7 O1 . 179.15(15)
C9 C6 C7 O1 . -0.8(3)
C5 C6 C7 C2 . -0.5(3)
C9 C6 C7 C2 . 179.53(17)
C3 C2 C7 O1 . -179.89(15)
C1 C2 C7 O1 . 0.02(19)
C3 C2 C7 C6 . -0.2(3)
C1 C2 C7 C6 . 179.69(17)
C2 C1 C8 O1 . -0.27(19)
S1 C1 C8 O1 . -178.00(12)
C2 C1 C8 C10 . -178.96(19)
S1 C1 C8 C10 . 3.3(3)
C7 O1 C8 C1 . 0.28(18)
C7 O1 C8 C10 . 179.29(14)
C1 C8 C10 C11 . -2.7(3)
O1 C8 C10 C11 . 178.64(15)
C1 C8 C10 C15 . 178.07(19)
O1 C8 C10 C15 . -0.6(2)
C15 C10 C11 C12 . 0.3(3)
C8 C10 C11 C12 . -178.96(17)
C10 C11 C12 C13 . -0.7(3)
C11 C12 C13 F1 . -179.89(17)
C11 C12 C13 C14 . 0.4(3)
F1 C13 C14 C15 . -179.41(16)
C12 C13 C14 C15 . 0.3(3)
C13 C14 C15 C10 . -0.8(3)
C11 C10 C15 C14 . 0.5(3)
C8 C10 C15 C14 . 179.73(16)
O2 S1 C16 C17 . 17.79(17)
C1 S1 C16 C17 . -90.49(15)
O2 S1 C16 C17 2_656 96.59(15)
O2 S1 C16 C21 . -160.92(14)
C1 S1 C16 C21 . 90.81(15)
O2 S1 C16 C21 2_656 -82.11(14)
C21 C16 C17 C18 . -1.7(3)
S1 C16 C17 C18 . 179.67(15)
C16 C17 C18 C19 . 0.5(3)
C17 C18 C19 C20 . 0.5(3)
C18 C19 C20 C21 . -0.4(3)
C17 C16 C21 C20 . 1.8(3)
S1 C16 C21 C20 . -179.50(15)
C19 C20 C21 C16 . -0.8(3)
